data_2103468
loop_
_publ_author_name
'Gramaccioli, Carlo Maria'
'Pilati, Tullio'
'Demartin, Francesco'

_publ_section_title
;
 Atomic displacement parameters for spessartine Mn~3~Al~2~Si~3~O~12~
 and their lattice-dynamical interpretation
;
_journal_issue 6
_journal_name_full 'Acta Crystallographica Section B'
_journal_page_first 965
_journal_page_last 969
_journal_paper_doi 10.1107/S0108768102017925
_journal_volume 58
_journal_year 2002
_chemical_formula_sum 'Al2 Mn3 O12 Si3'
_chemical_formula_weight 495.03
_chemical_name_systematic
;
 ?
;
_space_group_IT_number 230
_symmetry_cell_setting cubic
_symmetry_space_group_name_Hall '-I 4bd 2c 3'
_symmetry_space_group_name_H-M 'I a -3 d'
_audit_creation_method 'from SDP for Windows version 1.4  '
_cell_angle_alpha 90.0000000
_cell_angle_beta 90.0000000
_cell_angle_gamma 90.0000000
_cell_formula_units_Z 8
_cell_length_a 11.6300(10)
_cell_length_b 11.6300(10)
_cell_length_c 11.6300(10)
_cell_measurement_reflns_used 25
_cell_measurement_temperature 293(2)
_cell_measurement_theta_max 22.09
_cell_measurement_theta_min 12.20
_cell_volume 1573.0(2)
_computing_cell_refinement 'CAD4 (Enraf Nonius)'
_computing_data_collection 'CAD4 (Enraf Nonius)'
_computing_data_reduction 'SDP for Windows'
_computing_molecular_graphics 'SDP for Windows'
_computing_publication_material 'SDP for Windows'
_computing_structure_refinement 'Full-matrix least-squares  (SDP for Windows)'
_diffrn_ambient_temperature 273
_diffrn_measurement_device 'CAD4 (Enraf Nonius)'
_diffrn_measurement_method \w/2\q
_diffrn_radiation_monochromator graphite
_diffrn_radiation_type 'Mo K\a'
_diffrn_radiation_wavelength 0.71073
_diffrn_reflns_limit_h_max 20
_diffrn_reflns_limit_h_min 0
_diffrn_reflns_limit_k_max 20
_diffrn_reflns_limit_k_min 0
_diffrn_reflns_limit_l_max 20
_diffrn_reflns_limit_l_min 0
_diffrn_reflns_number 2701
_diffrn_reflns_theta_max 40.00
_diffrn_reflns_theta_min 3.00
_diffrn_standards_interval_time 120
_diffrn_standards_number 1
_exptl_absorpt_coefficient_mu 5.31
_exptl_absorpt_correction_T_max 1.000
_exptl_absorpt_correction_T_min 0.703
_exptl_absorpt_correction_type empirical
_exptl_crystal_colour orange
_exptl_crystal_density_diffrn 4.180
_exptl_crystal_description '  [ENTER  SHAPE]'
_exptl_crystal_F_000 1912
_exptl_crystal_size_max 0.13
_exptl_crystal_size_mid 0.10
_exptl_crystal_size_min 0.10
_refine_diff_density_max 0.484
_refine_diff_density_min 0.000
_refine_ls_extinction_coef 0.0000
_refine_ls_extinction_method 'secondary Zachariasen'
_refine_ls_goodness_of_fit_all 0.652
_refine_ls_goodness_of_fit_obs 0.840
_refine_ls_matrix_type full
_refine_ls_number_constraints 20
_refine_ls_number_parameters 40
_refine_ls_number_reflns 259
_refine_ls_number_restraints 0
_refine_ls_R_factor_all 0.036
_refine_ls_R_factor_obs 0.013
_refine_ls_shift/esd_max 0.034
_refine_ls_shift/esd_mean 0.008
_refine_ls_structure_factor_coef F
_refine_ls_weighting_scheme calc
_refine_ls_wR_factor_obs 0.016
_reflns_number_observed 289
_reflns_number_total 417
_reflns_observed_criterion 'F~o~ > 2.0 * 3.00 * sigma(F~o~)'
_cod_data_source_file av0058.cif
_cod_data_source_block I
_cod_original_sg_symbol_Hall '-I 4bd 2ab 3'
_cod_database_code 2103468
_cod_database_fobs_code 2103468

loop_
_symmetry_equiv_pos_as_xyz
x,y,z
1/2+x,1/2-y,-z
1/2-x,-y,1/2+z
-x,1/2+y,1/2-z
1/4-y,3/4+x,1/4+z
3/4+y,1/4+x,1/4-z
1/4+y,1/4-x,3/4+z
3/4-y,3/4-x,3/4-z
y,z,x
1/2-y,-z,1/2+x
1/2+y,1/2-z,-x
-y,1/2+z,1/2-x
1/4-z,3/4+y,1/4+x
3/4-z,3/4-y,3/4-x
1/4+z,1/4-y,3/4+x
3/4+z,1/4+y,1/4-x
z,x,y
-z,1/2+x,1/2-y
1/2-z,-x,1/2+y
1/2+z,1/2-x,-y
3/4-x,3/4-z,3/4-y
1/4-x,3/4+z,1/4+y
1/4+x,1/4-z,3/4+y
3/4+x,1/4+z,1/4-y
-x,-y,-z
1/2-x,1/2+y,z
1/2+x,y,1/2-z
x,1/2-y,1/2+z
3/4+y,1/4-x,3/4-z
1/4-y,3/4-x,3/4+z
3/4-y,3/4+x,1/4-z
1/4+y,1/4+x,1/4+z
-y,-z,-x
1/2+y,z,1/2-x
1/2-y,1/2+z,x
y,1/2-z,1/2+x
3/4+z,1/4-y,3/4-x
1/4+z,1/4+y,1/4+x
3/4-z,3/4+y,1/4-x
1/4-z,3/4-y,3/4+x
-z,-x,-y
z,1/2-x,1/2+y
1/2+z,x,1/2-y
1/2-z,1/2+x,y
1/4+x,1/4+z,1/4+y
3/4+x,1/4-z,3/4-y
3/4-x,3/4+z,1/4-y
1/4-x,3/4-z,3/4+y
1/2+x,1/2+y,1/2+z
x,-y,1/2-z
-x,1/2-y,z
1/2-x,y,-z
3/4-y,1/4+x,3/4+z
1/4+y,3/4+x,3/4-z
3/4+y,3/4-x,1/4+z
1/4-y,1/4-x,1/4-z
1/2+y,1/2+z,1/2+x
-y,1/2-z,x
y,-z,1/2-x
1/2-y,z,-x
3/4-z,1/4+y,3/4+x
1/4-z,1/4-y,1/4-x
3/4+z,3/4-y,1/4+x
1/4+z,3/4+y,3/4-x
1/2+z,1/2+x,1/2+y
1/2-z,x,-y
-z,1/2-x,y
z,-x,1/2-y
1/4-x,1/4-z,1/4-y
3/4-x,1/4+z,3/4+y
3/4+x,3/4-z,1/4+y
1/4+x,3/4+z,3/4-y
1/2-x,1/2-y,1/2-z
-x,y,1/2+z
x,1/2+y,-z
1/2+x,-y,z
1/4+y,3/4-x,1/4-z
3/4-y,1/4-x,1/4+z
1/4-y,1/4+x,3/4-z
3/4+y,3/4+x,3/4+z
1/2-y,1/2-z,1/2-x
y,1/2+z,-x
-y,z,1/2+x
1/2+y,-z,x
1/4+z,3/4-y,1/4-x
3/4+z,3/4+y,3/4+x
1/4-z,1/4+y,3/4-x
3/4-z,1/4-y,1/4+x
1/2-z,1/2-x,1/2-y
1/2+z,-x,y
z,1/2+x,-y
-z,x,1/2+y
3/4+x,3/4+z,3/4+y
1/4+x,3/4-z,1/4-y
1/4-x,1/4+z,3/4-y
3/4-x,1/4-z,1/4+y

loop_
_atom_site_aniso_label
_atom_site_aniso_U_11
_atom_site_aniso_U_22
_atom_site_aniso_U_33
_atom_site_aniso_U_12
_atom_site_aniso_U_13
_atom_site_aniso_U_23
_atom_site_aniso_type_symbol
Al 0.00443(8) 0.0044000 0.0044000 -0.00030(10) -0.0003000 -0.0003000 Al
Mn 0.00476(8) 0.00923(5) 0.0092000 0.0000000 0.0000000 0.00174(8) Mn
Si 0.00350(10) 0.00407(9) 0.0041000 0.0000000 0.0000000 0.0000000 Si
O 0.0054(2) 0.0062(2) 0.0043(2) 0.0005(2) -0.0005(2) -0.0004(2) O

loop_
_atom_site_label
_atom_site_fract_x
_atom_site_fract_y
_atom_site_fract_z
_atom_site_U_iso_or_equiv
_atom_site_thermal_displace_type
_atom_site_occupancy
_atom_site_type_symbol
Al 0.0000000 0.0000000 0.0000000 0.00414(4) Uani 1.00 Al
Mn 0.1250000 0.0000000 0.2500000 0.00832(3) Uani 1.00 Mn
Si 0.3750000 0.0000000 0.2500000 0.00389(6) Uani 1.00 Si
O 0.03473(5) 0.04789(5) 0.65210(5) 0.00520(10) Uani 1.00 O

loop_
_atom_type_symbol
_atom_type_scat_dispersion_real
_atom_type_scat_dispersion_imag
_atom_type_scat_source
Mn 0.2950 0.7290 'International Tables Vol IV Table 2.2A'
Si 0.0720 0.0710 'International Tables Vol IV Table 2.2A'
Al 0.0560 0.0520 'International Tables Vol IV Table 2.2A'
O 0.0080 0.0060 'International Tables Vol IV Table 2.2A'
